data_7218149
loop_
_publ_author_name
'Loader, Jason R.'
'Libri, Stefano'
'Meijer, Anthony J. H. M.'
'Perutz, Robin N.'
'Brammer, Lee'

_publ_section_title
;
 Highly fluorinated naphthalenes and bifurcated C--H&#x22EF;F--C hydrogen
 bonding
;
_journal_issue 41
_journal_name_full CrystEngComm
_journal_page_first 9711
_journal_paper_doi 10.1039/C4CE01322K
_journal_volume 16
_journal_year 2014
_chemical_formula_moiety 'C10 H3 F5'
_chemical_formula_sum 'C10 H3 F5'
_chemical_formula_weight 218.12
_chemical_name_systematic pentafluoronaphthalene
_space_group_crystal_system monoclinic
_space_group_IT_number 14
_space_group_name_Hall '-P 2yn'
_space_group_name_H-M_alt 'P 1 21/n 1'
_symmetry_space_group_name_Hall '-P 2yn'
_symmetry_space_group_name_H-M 'P 1 21/n 1'
_atom_sites_solution_hydrogens geom
_atom_sites_solution_primary direct
_atom_sites_solution_secondary difmap
_audit_creation_date 2011-03-01
_audit_creation_method
;
  Olex2 1.1
  (compiled 2011.02.15 svn.r1672, GUI svn.r3494)
;
_cell_angle_alpha 90.00
_cell_angle_beta 93.08(3)
_cell_angle_gamma 90.00
_cell_formula_units_Z 2
_cell_length_a 8.5748(17)
_cell_length_b 3.6622(7)
_cell_length_c 12.423(3)
_cell_measurement_reflns_used 630
_cell_measurement_temperature 100.15
_cell_measurement_theta_max 30.63
_cell_measurement_theta_min 5.80
_cell_volume 389.55(14)
_computing_molecular_graphics
;
O. V. Dolomanov, L. J. Bourhis, R. J. Gildea, J. A. K. Howard and H. Puschmann,
OLEX2: a complete structure solution, refinement and analysis program.
J. Appl. Cryst. (2009). 42, 339-341.
;
_computing_publication_material
;
O. V. Dolomanov, L. J. Bourhis, R. J. Gildea, J. A. K. Howard and H. Puschmann,
OLEX2: a complete structure solution, refinement and analysis program.
J. Appl. Cryst. (2009). 42, 339-341.
;
_computing_structure_refinement 'SHELXL-97 (Sheldrick, 2008)'
_computing_structure_solution 'SHELXS-97 (Sheldrick, 2008)'
_diffrn_ambient_temperature 100.15
_diffrn_measured_fraction_theta_full 0.773
_diffrn_measured_fraction_theta_max 0.773
_diffrn_measurement_device_type 'Bruker APEX-II CCD'
_diffrn_measurement_method '\w scans'
_diffrn_radiation_monochromator graphite
_diffrn_radiation_type MoK\a
_diffrn_radiation_wavelength 0.71073
_diffrn_reflns_av_R_equivalents 0.0000
_diffrn_reflns_av_unetI/netI 0.0243
_diffrn_reflns_limit_h_max 12
_diffrn_reflns_limit_h_min -12
_diffrn_reflns_limit_k_max 5
_diffrn_reflns_limit_k_min 0
_diffrn_reflns_limit_l_max 18
_diffrn_reflns_limit_l_min 0
_diffrn_reflns_number 1884
_diffrn_reflns_theta_full 32.20
_diffrn_reflns_theta_max 32.20
_diffrn_reflns_theta_min 5.64
_diffrn_source 'fine-focus sealed tube'
_diffrn_source_current 30.0
_diffrn_source_power 1.5
_diffrn_source_voltage 50.0
_diffrn_standards_number 0
_exptl_absorpt_coefficient_mu 0.192
_exptl_absorpt_correction_T_max 0.9848
_exptl_absorpt_correction_T_min 0.9428
_exptl_absorpt_correction_type multi-scan
_exptl_absorpt_process_details twinabs
_exptl_crystal_colour colourless
_exptl_crystal_colour_primary colourless
_exptl_crystal_density_diffrn 1.860
_exptl_crystal_density_method 'not measured'
_exptl_crystal_description block
_exptl_crystal_F_000 216
_exptl_crystal_recrystallization_method 'Re-crystallisation from solvent: hexane'
_exptl_crystal_size_max 0.31
_exptl_crystal_size_mid 0.2
_exptl_crystal_size_min 0.08
_refine_diff_density_max 0.370
_refine_diff_density_min -0.317
_refine_diff_density_rms 0.091
_refine_ls_extinction_method none
_refine_ls_goodness_of_fit_ref 1.102
_refine_ls_hydrogen_treatment constr
_refine_ls_matrix_type full
_refine_ls_number_parameters 74
_refine_ls_number_reflns 1884
_refine_ls_number_restraints 0
_refine_ls_restrained_S_all 1.102
_refine_ls_R_factor_all 0.0967
_refine_ls_R_factor_gt 0.0820
_refine_ls_shift/su_max 0.000
_refine_ls_shift/su_mean 0.000
_refine_ls_structure_factor_coef Fsqd
_refine_ls_weighting_details 'calc w=1/[\s^2^(Fo^2^)+(0.0676P)^2^+0.7948P] where P=(Fo^2^+2Fc^2^)/3'
_refine_ls_weighting_scheme calc
_refine_ls_wR_factor_gt 0.2151
_refine_ls_wR_factor_ref 0.2234
_reflns_number_gt 1322
_reflns_number_total 1884
_reflns_threshold_expression >2sigma(I)
_cod_data_source_file c4ce01322k2.cif
_cod_data_source_block twin5
_cod_depositor_comments 'Adding full bibliography for 7218148--7218149.cif.'
_cod_original_cell_volume 389.56(13)
_cod_database_code 7218149

loop_
_space_group_symop_id
_space_group_symop_operation_xyz
1 'x, y, z'
2 '-x+1/2, y+1/2, -z+1/2'
3 '-x, -y, -z'
4 'x-1/2, -y-1/2, z-1/2'

loop_
_atom_site_label
_atom_site_type_symbol
_atom_site_fract_x
_atom_site_fract_y
_atom_site_fract_z
_atom_site_U_iso_or_equiv
_atom_site_adp_type
_atom_site_occupancy
_atom_site_symmetry_multiplicity
_atom_site_calc_flag
_atom_site_refinement_flags
F2 F 0.9119(2) 0.7745(6) -0.08349(16) 0.0395(6) Uani 1 1 d .
F4 F 0.6071(2) 0.7161(5) 0.21767(14) 0.0327(5) Uani 1 1 d .
C2 C 0.7746(3) 0.8356(8) -0.0393(2) 0.0269(6) Uani 1 1 d .
C3 C 0.7625(3) 0.7477(7) 0.0700(3) 0.0248(5) Uani 1 1 d .
H3 H 0.8488 0.6510 0.1119 0.030 Uiso 1 1 calc R
C4 C 0.6235(3) 0.8055(7) 0.1135(2) 0.0235(5) Uani 1 1 d .
C9 C 0.4920(3) 0.9565(7) 0.0550(2) 0.0212(5) Uani 1 1 d .
C1 C 0.6536(3) 0.9806(7) -0.1020(2) 0.0243(5) Uani 1 1 d .
H1 H 0.6666 1.0382 -0.1756 0.029 Uiso 0.50 1 calc PR
F1 F 0.6750(4) 1.0421(12) -0.2030(3) 0.0382(9) Uani 0.50 1 d P

loop_
_atom_site_aniso_label
_atom_site_aniso_U_11
_atom_site_aniso_U_22
_atom_site_aniso_U_33
_atom_site_aniso_U_23
_atom_site_aniso_U_13
_atom_site_aniso_U_12
F2 0.0229(8) 0.0546(13) 0.0417(11) 0.0002(10) 0.0093(8) 0.0068(8)
F4 0.0357(10) 0.0382(10) 0.0240(8) 0.0081(8) 0.0001(7) 0.0035(8)
C2 0.0206(12) 0.0270(12) 0.0335(14) -0.0027(13) 0.0066(11) 0.0010(10)
C3 0.0242(13) 0.0218(11) 0.0282(13) -0.0056(11) -0.0004(10) 0.0045(10)
C4 0.0283(13) 0.0191(10) 0.0231(12) 0.0001(11) 0.0012(10) 0.0011(10)
C9 0.0202(11) 0.0177(10) 0.0259(13) -0.0028(10) 0.0028(10) 0.0002(9)
C1 0.0250(12) 0.0243(12) 0.0241(12) -0.0024(11) 0.0055(10) 0.0005(10)
F1 0.0342(18) 0.052(2) 0.0291(17) 0.0120(18) 0.0099(15) 0.0072(18)

loop_
_atom_type_symbol
_atom_type_description
_atom_type_scat_dispersion_real
_atom_type_scat_dispersion_imag
_atom_type_scat_source
C C 0.0033 0.0016 'International Tables Vol C Tables 4.2.6.8 and 6.1.1.4'
H H 0.0000 0.0000 'International Tables Vol C Tables 4.2.6.8 and 6.1.1.4'
F F 0.0171 0.0103 'International Tables Vol C Tables 4.2.6.8 and 6.1.1.4'

loop_
_geom_angle_atom_site_label_1
_geom_angle_atom_site_label_2
_geom_angle_atom_site_label_3
_geom_angle
_geom_angle_site_symmetry_1
_geom_angle_site_symmetry_3
F2 C2 C3 118.0(2) . .
F2 C2 C1 119.0(3) . .
C1 C2 C3 123.1(2) . .
C2 C3 H3 121.2 . .
C4 C3 C2 117.6(2) . .
C4 C3 H3 121.2 . .
F4 C4 C3 119.0(2) . .
F4 C4 C9 117.7(2) . .
C3 C4 C9 123.3(3) . .
C4 C9 C1 122.8(3) . 3_675
C9 C9 C4 117.8(3) 3_675 .
C9 C9 C1 119.4(3) 3_675 3_675
C2 C1 C9 118.8(3) . 3_675
C2 C1 H1 120.6 . .
C9 C1 H1 120.6 3_675 .

loop_
_geom_bond_atom_site_label_1
_geom_bond_atom_site_label_2
_geom_bond_distance
_geom_bond_site_symmetry_2
F2 C2 1.345(3) .
F4 C4 1.350(3) .
C2 C3 1.405(4) .
C2 C1 1.371(4) .
C3 H3 0.9500 .
C3 C4 1.351(4) .
C4 C9 1.420(4) .
C9 C9 1.416(5) 3_675
C9 C1 1.426(4) 3_675
C1 C9 1.426(4) 3_675
C1 H1 0.9500 .
